data_2214311
loop_
_publ_author_name
'Li, Dong-Qing'
'Hou, Lei'
'Ng, Seik Weng'

_publ_section_title
;<i>catena</i>-Poly[[[diididocadmium(II)]-\m-3,3',5,5'-tetramethyl-4,4'-bipyrazolyl-\k^2^<i>N</i>:<i>N</i>']
 methanol solvate]
;
_journal_coeditor_code LH2414
_journal_issue 7
_journal_name_full 'Acta Crystallographica Section E'
_journal_page_first m1864
_journal_page_last m1864
_journal_paper_doi 10.1107/S1600536807027626
_journal_volume 63
_journal_year 2007
_chemical_formula_iupac '[Cd I2 (C10 H12 N4)] , C H4 O'
_chemical_formula_moiety 'C10 H14 Cd I2 N4 , C H4 O'
_chemical_formula_sum 'C11 H18 Cd I2 N4 O'
_chemical_formula_weight 588.49
_chemical_name_systematic
;
<i>catena</i>-Poly[[[diididocadmium(II)]-\m-3,3',5,5'-tetramethyl-4,4'-
bipyrazolyl-\k^2^<i>N</i>:<i>N</i>'] methanol solvate]
;
_space_group_IT_number 14
_symmetry_cell_setting monoclinic
_symmetry_space_group_name_Hall '-P 2yn'
_symmetry_space_group_name_H-M 'P 1 21/n 1'
_atom_sites_solution_hydrogens geom
_atom_sites_solution_primary direct
_atom_sites_solution_secondary difmap
_audit_creation_method SHELXL97
_cell_angle_alpha 90.00
_cell_angle_beta 101.0080(10)
_cell_angle_gamma 90.00
_cell_formula_units_Z 4
_cell_length_a 11.1294(6)
_cell_length_b 12.2109(7)
_cell_length_c 13.2924(7)
_cell_measurement_reflns_used 4773
_cell_measurement_temperature 293(2)
_cell_measurement_theta_max 27.2
_cell_measurement_theta_min 2.2
_cell_volume 1773.20(17)
_computing_cell_refinement 'SAINT (Bruker, 2004)'
_computing_data_collection 'SMART (Bruker, 2004)'
_computing_data_reduction SAINT
_computing_molecular_graphics 'X-SEED (Barbour, 2001)'
_computing_publication_material 'publCIF (Westrip, 2007)'
_computing_structure_refinement 'SHELXL97 (Sheldrick, 1997)'
_computing_structure_solution 'SHELXS97 (Sheldrick, 1997)'
_diffrn_ambient_temperature 293(2)
_diffrn_measured_fraction_theta_full 0.98
_diffrn_measured_fraction_theta_max 0.98
_diffrn_measurement_device_type 'Bruker APEX area-detector'
_diffrn_measurement_method '\f and \w'
_diffrn_radiation_monochromator graphite
_diffrn_radiation_source 'fine-focus sealed tube'
_diffrn_radiation_type MoK\a
_diffrn_radiation_wavelength 0.71073
_diffrn_reflns_av_R_equivalents 0.023
_diffrn_reflns_av_sigmaI/netI 0.026
_diffrn_reflns_limit_h_max 13
_diffrn_reflns_limit_h_min -13
_diffrn_reflns_limit_k_max 14
_diffrn_reflns_limit_k_min -13
_diffrn_reflns_limit_l_max 15
_diffrn_reflns_limit_l_min -14
_diffrn_reflns_number 8299
_diffrn_reflns_theta_full 25.0
_diffrn_reflns_theta_max 25.0
_diffrn_reflns_theta_min 2.2
_diffrn_standards_decay_% 0
_diffrn_standards_interval_count 0
_diffrn_standards_interval_time 0
_diffrn_standards_number 0
_exptl_absorpt_coefficient_mu 4.712
_exptl_absorpt_correction_T_max 0.625
_exptl_absorpt_correction_T_min 0.255
_exptl_absorpt_correction_type multi-scan
_exptl_absorpt_process_details '(SADABS; Sheldrick, 1996)'
_exptl_crystal_colour colourless
_exptl_crystal_density_diffrn 2.204
_exptl_crystal_density_method 'not measured'
_exptl_crystal_description block
_exptl_crystal_F_000 1096
_exptl_crystal_size_max 0.35
_exptl_crystal_size_mid 0.30
_exptl_crystal_size_min 0.11
_refine_diff_density_max 0.93
_refine_diff_density_min -0.90
_refine_ls_extinction_method none
_refine_ls_goodness_of_fit_ref 1.11
_refine_ls_hydrogen_treatment constr
_refine_ls_matrix_type full
_refine_ls_number_parameters 178
_refine_ls_number_reflns 3077
_refine_ls_number_restraints 0
_refine_ls_restrained_S_all 1.11
_refine_ls_R_factor_all 0.034
_refine_ls_R_factor_gt 0.031
_refine_ls_shift/su_max 0.001
_refine_ls_shift/su_mean 0.000
_refine_ls_structure_factor_coef Fsqd
_refine_ls_weighting_details 'calc w = 1/[\s^2^(Fo^2^)+(0.0480P)^2^+2.2498P] where P=(Fo^2^+2Fc^2^)/3'
_refine_ls_weighting_scheme calc
_refine_ls_wR_factor_gt 0.088
_refine_ls_wR_factor_ref 0.090
_reflns_number_gt 2813
_reflns_number_total 3077
_reflns_threshold_expression I>2\s(I)
_cod_data_source_file lh2414.cif
_cod_data_source_block I
_cod_original_cell_volume 1773.2(2)
_cod_original_sg_symbol_H-M 'P 21/n'
_cod_database_code 2214311
_cod_database_fobs_code 2214311

loop_
_symmetry_equiv_pos_as_xyz
'x, y, z'
'-x+1/2, y+1/2, -z+1/2'
'-x, -y, -z'
'x-1/2, -y-1/2, z-1/2'

loop_
_atom_site_type_symbol
_atom_site_label
_atom_site_fract_x
_atom_site_fract_y
_atom_site_fract_z
_atom_site_U_iso_or_equiv
_atom_site_adp_type
_atom_site_calc_flag
_atom_site_refinement_flags
_atom_site_occupancy
I I1 0.70846(4) 0.50859(4) 0.42967(3) 0.06227(15) Uani d . 1
I I2 0.72925(4) 0.63673(4) 0.10377(3) 0.06328(16) Uani d . 1
Cd Cd1 0.59541(3) 0.59870(3) 0.24959(3) 0.03701(13) Uani d . 1
O O1 0.1126(6) 1.2458(4) 0.5060(4) 0.0839(15) Uani d . 1
H H1 0.1723 1.2865 0.5149 0.126 Uiso calc R 1
N N1 0.5170(3) 0.7677(3) 0.2704(3) 0.0374(9) Uani d . 1
N N2 0.5426(4) 0.8568(3) 0.2178(3) 0.0406(10) Uani d . 1
H H2 0.6002 0.8594 0.1830 0.049 Uiso calc R 1
N N3 0.0920(3) 1.0264(3) 0.3095(3) 0.0373(9) Uani d . 1
N N4 0.1727(4) 1.0898(3) 0.3735(3) 0.0384(9) Uani d . 1
H H4 0.1519 1.1447 0.4069 0.046 Uiso calc R 1
C C1 0.3664(5) 0.7180(4) 0.3772(4) 0.0488(13) Uani d . 1
H H1A 0.3066 0.6737 0.3338 0.073 Uiso calc R 1
H H1B 0.3277 0.7579 0.4245 0.073 Uiso calc R 1
H H1C 0.4293 0.6718 0.4145 0.073 Uiso calc R 1
C C2 0.4215(4) 0.7964(4) 0.3133(4) 0.0354(10) Uani d . 1
C C3 0.3872(4) 0.9052(4) 0.2869(4) 0.0352(10) Uani d . 1
C C4 0.4669(4) 0.9408(4) 0.2266(4) 0.0368(10) Uani d . 1
C C5 0.4749(5) 1.0490(4) 0.1743(5) 0.0514(14) Uani d . 1
H H5A 0.5112 1.1024 0.2240 0.077 Uiso calc R 1
H H5B 0.3943 1.0726 0.1427 0.077 Uiso calc R 1
H H5C 0.5244 1.0412 0.1230 0.077 Uiso calc R 1
C C6 0.1046(5) 0.8661(4) 0.1984(5) 0.0523(14) Uani d . 1
H H6A 0.0299 0.8405 0.2164 0.078 Uiso calc R 1
H H6B 0.1606 0.8060 0.2003 0.078 Uiso calc R 1
H H6C 0.0873 0.8965 0.1306 0.078 Uiso calc R 1
C C7 0.1599(4) 0.9514(4) 0.2722(4) 0.0353(10) Uani d . 1
C C8 0.2850(4) 0.9679(4) 0.3138(4) 0.0334(10) Uani d . 1
C C9 0.2887(4) 1.0570(4) 0.3788(4) 0.0362(10) Uani d . 1
C C10 0.3915(5) 1.1113(4) 0.4491(5) 0.0499(13) Uani d . 1
H H10A 0.3749 1.1882 0.4526 0.075 Uiso calc R 1
H H10B 0.4660 1.1009 0.4240 0.075 Uiso calc R 1
H H10C 0.3999 1.0798 0.5163 0.075 Uiso calc R 1
C C11 0.1035(11) 1.1962(7) 0.5970(7) 0.110(3) Uani d . 1
H H11A 0.1789 1.1593 0.6243 0.165 Uiso calc R 1
H H11B 0.0378 1.1440 0.5855 0.165 Uiso calc R 1
H H11C 0.0876 1.2506 0.6450 0.165 Uiso calc R 1

loop_
_atom_site_aniso_label
_atom_site_aniso_U_11
_atom_site_aniso_U_22
_atom_site_aniso_U_33
_atom_site_aniso_U_12
_atom_site_aniso_U_13
_atom_site_aniso_U_23
I1 0.0510(2) 0.0729(3) 0.0595(3) -0.00489(18) 0.00184(19) 0.0232(2)
I2 0.0582(3) 0.0767(3) 0.0645(3) -0.00017(19) 0.0359(2) 0.0071(2)
Cd1 0.02859(19) 0.0373(2) 0.0473(2) 0.00236(13) 0.01280(16) 0.00152(15)
O1 0.108(4) 0.060(3) 0.090(4) -0.007(3) 0.036(3) -0.023(3)
N1 0.034(2) 0.033(2) 0.047(2) 0.0043(16) 0.0137(18) -0.0008(17)
N2 0.034(2) 0.041(2) 0.051(3) -0.0006(17) 0.0182(19) 0.0022(19)
N3 0.0305(19) 0.040(2) 0.043(2) 0.0010(17) 0.0102(18) -0.0054(18)
N4 0.036(2) 0.038(2) 0.041(2) 0.0054(17) 0.0073(18) -0.0076(17)
C1 0.053(3) 0.041(3) 0.058(3) 0.004(2) 0.025(3) 0.006(2)
C2 0.036(2) 0.035(2) 0.037(3) 0.0016(19) 0.011(2) -0.0009(19)
C3 0.029(2) 0.036(2) 0.041(3) -0.0002(19) 0.006(2) -0.001(2)
C4 0.030(2) 0.035(2) 0.045(3) 0.0005(19) 0.008(2) -0.001(2)
C5 0.044(3) 0.048(3) 0.065(4) 0.004(2) 0.017(3) 0.013(3)
C6 0.042(3) 0.050(3) 0.065(4) 0.004(2) 0.010(3) -0.020(3)
C7 0.035(2) 0.033(2) 0.040(3) 0.0041(19) 0.013(2) -0.001(2)
C8 0.033(2) 0.032(2) 0.036(3) 0.0047(19) 0.0096(19) 0.0036(19)
C9 0.034(2) 0.033(2) 0.041(3) 0.0053(19) 0.006(2) 0.004(2)
C10 0.047(3) 0.042(3) 0.056(4) 0.005(2) -0.003(3) -0.005(2)
C11 0.190(11) 0.061(4) 0.091(6) 0.000(5) 0.058(7) -0.010(4)

loop_
_atom_type_symbol
_atom_type_description
_atom_type_scat_dispersion_real
_atom_type_scat_dispersion_imag
_atom_type_scat_source
C C 0.0033 0.0016 'International Tables Vol C Tables 4.2.6.8 and 6.1.1.4'
H H 0.0000 0.0000 'International Tables Vol C Tables 4.2.6.8 and 6.1.1.4'
N N 0.0061 0.0033 'International Tables Vol C Tables 4.2.6.8 and 6.1.1.4'
O O 0.0106 0.0060 'International Tables Vol C Tables 4.2.6.8 and 6.1.1.4'
Cd Cd -0.8075 1.2024 'International Tables Vol C Tables 4.2.6.8 and 6.1.1.4'
I I -0.4742 1.8119 'International Tables Vol C Tables 4.2.6.8 and 6.1.1.4'

loop_
_geom_angle_atom_site_label_1
_geom_angle_atom_site_label_2
_geom_angle_atom_site_label_3
_geom_angle_site_symmetry_3
_geom_angle
_geom_angle_publ_flag
I1 Cd1 I2 . 118.43(2) yes
I1 Cd1 N1 . 112.60(10) yes
I1 Cd1 N3 2_545 112.90(10) yes
I2 Cd1 N1 . 102.00(10) yes
I2 Cd1 N3 2_545 114.60(10) yes
N1 Cd1 N3 2_545 92.70(10) yes
C11 O1 H1 . 109.5 ?
C2 N1 N2 . 105.7(4) ?
C2 N1 Cd1 . 129.7(3) ?
N2 N1 Cd1 . 122.9(3) ?
C4 N2 N1 . 111.8(4) ?
C4 N2 H2 . 124.1 ?
N1 N2 H2 . 124.1 ?
C7 N3 N4 . 105.6(4) ?
C7 N3 Cd1 2 133.2(3) ?
N4 N3 Cd1 2 116.8(3) ?
C9 N4 N3 . 112.2(4) ?
C9 N4 H4 . 123.9 ?
N3 N4 H4 . 123.9 ?
C2 C1 H1A . 109.5 ?
C2 C1 H1B . 109.5 ?
H1A C1 H1B . 109.5 ?
C2 C1 H1C . 109.5 ?
H1A C1 H1C . 109.5 ?
H1B C1 H1C . 109.5 ?
N1 C2 C3 . 109.8(4) ?
N1 C2 C1 . 121.3(4) ?
C3 C2 C1 . 128.9(4) ?
C4 C3 C2 . 105.6(4) ?
C4 C3 C8 . 126.3(4) ?
C2 C3 C8 . 128.0(4) ?
N2 C4 C3 . 107.1(4) ?
N2 C4 C5 . 122.4(4) ?
C3 C4 C5 . 130.5(4) ?
C4 C5 H5A . 109.5 ?
C4 C5 H5B . 109.5 ?
H5A C5 H5B . 109.5 ?
C4 C5 H5C . 109.5 ?
H5A C5 H5C . 109.5 ?
H5B C5 H5C . 109.5 ?
C7 C6 H6A . 109.5 ?
C7 C6 H6B . 109.5 ?
H6A C6 H6B . 109.5 ?
C7 C6 H6C . 109.5 ?
H6A C6 H6C . 109.5 ?
H6B C6 H6C . 109.5 ?
N3 C7 C8 . 110.0(4) ?
N3 C7 C6 . 122.2(4) ?
C8 C7 C6 . 127.9(4) ?
C9 C8 C7 . 105.4(4) ?
C9 C8 C3 . 128.9(4) ?
C7 C8 C3 . 125.6(4) ?
N4 C9 C8 . 106.7(4) ?
N4 C9 C10 . 121.1(4) ?
C8 C9 C10 . 132.1(4) ?
C9 C10 H10A . 109.5 ?
C9 C10 H10B . 109.5 ?
H10A C10 H10B . 109.5 ?
C9 C10 H10C . 109.5 ?
H10A C10 H10C . 109.5 ?
H10B C10 H10C . 109.5 ?
O1 C11 H11A . 109.5 ?
O1 C11 H11B . 109.5 ?
H11A C11 H11B . 109.5 ?
O1 C11 H11C . 109.5 ?
H11A C11 H11C . 109.5 ?
H11B C11 H11C . 109.5 ?

loop_
_geom_bond_atom_site_label_1
_geom_bond_atom_site_label_2
_geom_bond_site_symmetry_2
_geom_bond_distance
_geom_bond_publ_flag
I1 Cd1 . 2.7154(5) yes
I2 Cd1 . 2.7008(5) yes
Cd1 N1 . 2.277(4) yes
Cd1 N3 2_545 2.263(4) y
O1 C11 . 1.374(10) ?
O1 H1 . 0.8200 ?
N1 C2 . 1.345(6) ?
N1 N2 . 1.353(5) ?
N2 C4 . 1.347(6) ?
N2 H2 . 0.8600 ?
N3 C7 . 1.341(6) ?
N3 N4 . 1.356(6) ?
N3 Cd1 2 2.263(4) ?
N4 C9 . 1.341(6) ?
N4 H4 . 0.8600 ?
C1 C2 . 1.488(7) ?
C1 H1A . 0.9600 ?
C1 H1B . 0.9600 ?
C1 H1C . 0.9600 ?
C2 C3 . 1.409(6) ?
C3 C4 . 1.375(7) ?
C3 C8 . 1.470(6) ?
C4 C5 . 1.503(7) ?
C5 H5A . 0.9600 ?
C5 H5B . 0.9600 ?
C5 H5C . 0.9600 ?
C6 C7 . 1.482(7) ?
C6 H6A . 0.9600 ?
C6 H6B . 0.9600 ?
C6 H6C . 0.9600 ?
C7 C8 . 1.411(6) ?
C8 C9 . 1.386(7) ?
C9 C10 . 1.488(7) ?
C10 H10A . 0.9600 ?
C10 H10B . 0.9600 ?
C10 H10C . 0.9600 ?
C11 H11A . 0.9600 ?
C11 H11B . 0.9600 ?
C11 H11C . 0.9600 ?

loop_
_geom_hbond_atom_site_label_D
_geom_hbond_atom_site_label_H
_geom_hbond_atom_site_label_A
_geom_hbond_distance_DH
_geom_hbond_distance_HA
_geom_hbond_distance_DA
_geom_hbond_angle_DHA
_geom_hbond_publ_flag
N4 H4 O1 0.86 1.92 2.762(6) 168 yes

loop_
_geom_torsion_atom_site_label_1
_geom_torsion_atom_site_label_2
_geom_torsion_atom_site_label_3
_geom_torsion_atom_site_label_4
_geom_torsion_site_symmetry_1
_geom_torsion
N3 Cd1 N1 C2 2_545 46.2(4)
I2 Cd1 N1 C2 . 162.0(4)
I1 Cd1 N1 C2 . -70.0(4)
N3 Cd1 N1 N2 2_545 -116.9(4)
I2 Cd1 N1 N2 . -1.1(4)
I1 Cd1 N1 N2 . 126.9(3)
C2 N1 N2 C4 . 0.3(5)
Cd1 N1 N2 C4 . 166.9(3)
C7 N3 N4 C9 . -0.6(5)
Cd1 N3 N4 C9 2 -160.4(3)
N2 N1 C2 C3 . 0.0(5)
Cd1 N1 C2 C3 . -165.3(3)
N2 N1 C2 C1 . 179.5(5)
Cd1 N1 C2 C1 . 14.1(7)
N1 C2 C3 C4 . -0.3(6)
C1 C2 C3 C4 . -179.7(5)
N1 C2 C3 C8 . 177.5(5)
C1 C2 C3 C8 . -1.9(8)
N1 N2 C4 C3 . -0.6(6)
N1 N2 C4 C5 . -179.3(5)
C2 C3 C4 N2 . 0.5(5)
C8 C3 C4 N2 . -177.3(5)
C2 C3 C4 C5 . 179.1(5)
C8 C3 C4 C5 . 1.2(9)
N4 N3 C7 C8 . 0.2(5)
Cd1 N3 C7 C8 2 155.2(3)
N4 N3 C7 C6 . -179.9(5)
Cd1 N3 C7 C6 2 -24.8(7)
N3 C7 C8 C9 . 0.2(5)
C6 C7 C8 C9 . -179.7(5)
N3 C7 C8 C3 . -176.7(4)
C6 C7 C8 C3 . 3.4(8)
C4 C3 C8 C9 . -71.1(7)
C2 C3 C8 C9 . 111.5(6)
C4 C3 C8 C7 . 105.1(6)
C2 C3 C8 C7 . -72.3(7)
N3 N4 C9 C8 . 0.8(5)
N3 N4 C9 C10 . -176.5(4)
C7 C8 C9 N4 . -0.6(5)
C3 C8 C9 N4 . 176.2(5)
C7 C8 C9 C10 . 176.2(5)
C3 C8 C9 C10 . -7.0(9)
